data_7202182
loop_
_publ_author_name
'Zheng, Ling-Ling'
'Leng, Ji-Dong'
'Zheng, Shao-Liang'
'Zhaxi, Yong-Cuo'
'Zhang, Wei-Xiong'
'Tong, Ming-Liang'

_publ_section_title
;
 Engineering delocalizing \p electronic [CuII3(\m3-OH)(\m-pz)3]2+
 species into organometallic frameworks by Ag-\p coordination
;
_journal_issue 10
_journal_name_full CrystEngComm
_journal_page_first 1467
_journal_paper_doi 10.1039/b806202a
_journal_volume 10
_journal_year 2008
_chemical_formula_sum 'C38 H52.5 Cu6 N26.5 O14.5 S'
_chemical_formula_weight 1525.86
_chemical_name_systematic
;
?
;
_space_group_IT_number 15
_symmetry_cell_setting monoclinic
_symmetry_space_group_name_Hall '-C 2yc'
_symmetry_space_group_name_H-M 'C 1 2/c 1'
_atom_sites_solution_hydrogens geom
_atom_sites_solution_primary direct
_atom_sites_solution_secondary difmap
_audit_creation_method SHELXL-97
_cell_angle_alpha 90.00
_cell_angle_beta 94.643(2)
_cell_angle_gamma 90.00
_cell_formula_units_Z 8
_cell_length_a 22.050(3)
_cell_length_b 11.7652(13)
_cell_length_c 46.352(6)
_cell_measurement_temperature 293(2)
_cell_volume 11985(3)
_computing_cell_refinement 'SAINT-PLUS, Ver. 6.0, 1997'
_computing_data_collection 'SMART, 1998.'
_computing_data_reduction 'SAINT-PLUS, Ver. 6.0, 1997'
_computing_molecular_graphics 'XP, Ver. 6.10, Bruker AXS Inc., 2000'
_computing_publication_material 'SHELXTL-Bruker AXS Inc., 1998'
_computing_structure_refinement 'SHELXL-97 (Sheldrick, 1997)'
_computing_structure_solution 'SHELXS-97 (Sheldrick, 1990)'
_diffrn_ambient_temperature 293(2)
_diffrn_measured_fraction_theta_full 0.953
_diffrn_measured_fraction_theta_max 0.953
_diffrn_measurement_device_type 'CCD area detector'
_diffrn_measurement_method 'phi and omega scans'
_diffrn_radiation_monochromator graphite
_diffrn_radiation_source 'fine-focus sealed tube'
_diffrn_radiation_type MoK\a
_diffrn_radiation_wavelength 0.71073
_diffrn_reflns_av_R_equivalents 0.0499
_diffrn_reflns_av_sigmaI/netI 0.0834
_diffrn_reflns_limit_h_max 26
_diffrn_reflns_limit_h_min -27
_diffrn_reflns_limit_k_max 10
_diffrn_reflns_limit_k_min -14
_diffrn_reflns_limit_l_max 57
_diffrn_reflns_limit_l_min -19
_diffrn_reflns_number 22880
_diffrn_reflns_theta_full 26.00
_diffrn_reflns_theta_max 26.00
_diffrn_reflns_theta_min 1.96
_diffrn_standards_decay_% 0
_diffrn_standards_interval_count 0
_diffrn_standards_interval_time 0
_diffrn_standards_number 0
_exptl_absorpt_coefficient_mu 2.208
_exptl_absorpt_correction_T_max 0.7623
_exptl_absorpt_correction_T_min 0.5871
_exptl_absorpt_correction_type multi-scan
_exptl_absorpt_process_details 'SADABS (Bruker, 2002)'
_exptl_crystal_colour blue
_exptl_crystal_density_diffrn 1.691
_exptl_crystal_density_method 'not measured'
_exptl_crystal_description block
_exptl_crystal_F_000 6176
_exptl_crystal_size_max 0.27
_exptl_crystal_size_mid 0.21
_exptl_crystal_size_min 0.13
_refine_diff_density_max 0.910
_refine_diff_density_min -0.422
_refine_diff_density_rms 0.103
_refine_ls_extinction_method none
_refine_ls_goodness_of_fit_ref 1.030
_refine_ls_hydrogen_treatment constr
_refine_ls_matrix_type full
_refine_ls_number_parameters 791
_refine_ls_number_reflns 11252
_refine_ls_number_restraints 25
_refine_ls_restrained_S_all 1.035
_refine_ls_R_factor_all 0.0919
_refine_ls_R_factor_gt 0.0565
_refine_ls_shift/su_max 0.001
_refine_ls_shift/su_mean 0.000
_refine_ls_structure_factor_coef Fsqd
_refine_ls_weighting_details 'calc w=1/[\s^2^(Fo^2^)+(0.0647P)^2^+0.0000P] where P=(Fo^2^+2Fc^2^)/3'
_refine_ls_weighting_scheme calc
_refine_ls_wR_factor_gt 0.1317
_refine_ls_wR_factor_ref 0.1475
_reflns_number_gt 7523
_reflns_number_total 11252
_reflns_threshold_expression >2sigma(I)
_cod_data_source_file b806202a.txt
_cod_data_source_block complex_1
_cod_original_cell_volume 11985(2)
_cod_original_sg_symbol_H-M C2/c
_cod_original_formula_sum 'C38 H52.50 Cu6 N26.50 O14.50 S'
_cod_database_code 7202182

loop_
_symmetry_equiv_pos_as_xyz
'x, y, z'
'-x, y, -z+1/2'
'x+1/2, y+1/2, z'
'-x+1/2, y+1/2, -z+1/2'
'-x, -y, -z'
'x, -y, z-1/2'
'-x+1/2, -y+1/2, -z'
'x+1/2, -y+1/2, z-1/2'

loop_
_atom_site_label
_atom_site_type_symbol
_atom_site_fract_x
_atom_site_fract_y
_atom_site_fract_z
_atom_site_U_iso_or_equiv
_atom_site_adp_type
_atom_site_occupancy
_atom_site_symmetry_multiplicity
_atom_site_calc_flag
_atom_site_refinement_flags
_atom_site_disorder_assembly
_atom_site_disorder_group
Cu1 Cu -0.12279(3) 0.81600(6) 0.197269(14) 0.03783(19) Uani 1 1 d . . .
Cu2 Cu -0.10232(3) 1.08740(6) 0.179412(15) 0.0389(2) Uani 1 1 d . . .
Cu3 Cu 0.00471(3) 0.90930(6) 0.172472(14) 0.03746(19) Uani 1 1 d . . .
Cu4 Cu -0.24607(3) 0.92026(6) 0.068884(14) 0.03477(18) Uani 1 1 d . . .
Cu5 Cu -0.10651(3) 0.96037(6) 0.051873(14) 0.03436(19) Uani 1 1 d . . .
Cu6 Cu -0.14751(3) 0.70596(6) 0.063101(14) 0.03390(18) Uani 1 1 d . . .
S1 S -0.12763(6) 0.89618(11) 0.12356(3) 0.0282(3) Uani 1 1 d . . .
O1 O -0.06429(17) 0.9463(3) 0.19631(7) 0.0331(9) Uani 1 1 d . . .
H1O H -0.0500 0.9604 0.2135 0.040 Uiso 1 1 d R . .
O2 O -0.17795(15) 0.8553(3) 0.04813(7) 0.0284(8) Uani 1 1 d . . .
H2O H -0.1898 0.8483 0.0303 0.034 Uiso 1 1 d R . .
O3 O -0.13556(18) 0.8042(3) 0.14416(8) 0.0405(10) Uani 1 1 d . . .
O4 O -0.08509(17) 0.9829(3) 0.13720(7) 0.0356(9) Uani 1 1 d . . .
O5 O -0.18476(17) 0.9523(3) 0.11430(8) 0.0392(10) Uani 1 1 d . . .
O6 O -0.09878(16) 0.8493(3) 0.09839(7) 0.0352(9) Uani 1 1 d . . .
N1 N -0.1896(2) 0.9251(4) 0.19823(10) 0.0430(12) Uani 1 1 d . . .
N2 N -0.1814(2) 1.0353(4) 0.19085(10) 0.0431(12) Uani 1 1 d . . .
N3 N -0.0207(2) 1.1480(4) 0.17583(10) 0.0418(12) Uani 1 1 d . . .
N4 N 0.0240(2) 1.0726(4) 0.17129(10) 0.0411(12) Uani 1 1 d . . .
N5 N -0.0035(2) 0.7506(4) 0.18378(10) 0.0382(11) Uani 1 1 d . . .
N6 N -0.0529(2) 0.7157(4) 0.19701(10) 0.0388(12) Uani 1 1 d . . .
N7 N -0.1807(2) 0.6858(4) 0.20141(11) 0.0455(13) Uani 1 1 d . . .
N8 N -0.1947(3) 0.6424(5) 0.22652(12) 0.0601(16) Uani 1 1 d . . .
H8N H -0.1791 0.6651 0.2431 0.072 Uiso 1 1 calc R . .
N9 N -0.1442(2) 1.2139(4) 0.15661(10) 0.0450(13) Uani 1 1 d . . .
N10 N -0.1728(2) 1.1879(4) 0.13052(10) 0.0461(13) Uani 1 1 d . . .
H10N H -0.1698 1.1240 0.1217 0.055 Uiso 1 1 calc R . .
N11 N 0.0545(2) 0.8677(4) 0.13981(9) 0.0399(12) Uani 1 1 d . . .
N12 N 0.0294(2) 0.8410(4) 0.11317(10) 0.0439(12) Uani 1 1 d . . .
H12N H -0.0091 0.8415 0.1083 0.053 Uiso 1 1 calc R . .
N13 N -0.2232(2) 1.0696(4) 0.05497(10) 0.0383(12) Uani 1 1 d . . .
N14 N -0.1622(2) 1.0882(4) 0.05382(10) 0.0402(12) Uani 1 1 d . . .
N15 N -0.0558(2) 0.8358(4) 0.03908(9) 0.0358(11) Uani 1 1 d . . .
N16 N -0.0760(2) 0.7270(4) 0.04226(10) 0.0381(12) Uani 1 1 d . . .
N17 N -0.2255(2) 0.6801(4) 0.07786(10) 0.0376(11) Uani 1 1 d . . .
N18 N -0.2646(2) 0.7669(4) 0.08150(10) 0.0365(11) Uani 1 1 d . . .
N19 N -0.3190(2) 0.9831(4) 0.08752(11) 0.0442(13) Uani 1 1 d . . .
N20 N -0.3733(2) 0.9961(5) 0.07357(12) 0.0583(15) Uani 1 1 d . . .
H20N H -0.3800 0.9923 0.0551 0.070 Uiso 1 1 calc R . .
N21 N -0.0361(2) 1.0609(4) 0.06454(10) 0.0401(12) Uani 1 1 d . . .
N22 N -0.0221(2) 1.0937(4) 0.09191(10) 0.0424(12) Uani 1 1 d . . .
H22N H -0.0397 1.0696 0.1066 0.051 Uiso 1 1 calc R . .
N23 N -0.1094(2) 0.5811(4) 0.08795(10) 0.0389(12) Uani 1 1 d . . .
N24 N -0.0929(2) 0.5990(4) 0.11616(10) 0.0473(13) Uani 1 1 d . . .
H24N H -0.0990 0.6617 0.1250 0.057 Uiso 1 1 calc R . .
C1 C -0.2470(3) 0.9135(6) 0.20377(15) 0.0616(19) Uani 1 1 d . . .
H1 H -0.2642 0.8460 0.2096 0.074 Uiso 1 1 calc R . .
C2 C -0.2782(3) 1.0148(6) 0.19971(15) 0.064(2) Uani 1 1 d . . .
H2 H -0.3189 1.0297 0.2021 0.077 Uiso 1 1 calc R . .
C3 C -0.2356(3) 1.0865(6) 0.19156(14) 0.0563(18) Uani 1 1 d . . .
H3 H -0.2427 1.1625 0.1870 0.068 Uiso 1 1 calc R . .
C4 C 0.0024(3) 1.2520(5) 0.17497(14) 0.0558(18) Uani 1 1 d . . .
H4 H -0.0192 1.3189 0.1772 0.067 Uiso 1 1 calc R . .
C5 C 0.0638(4) 1.2458(6) 0.17025(15) 0.065(2) Uani 1 1 d . . .
H5 H 0.0911 1.3055 0.1690 0.078 Uiso 1 1 calc R . .
C6 C 0.0751(3) 1.1299(6) 0.16784(14) 0.0544(18) Uani 1 1 d . . .
H6 H 0.1123 1.0976 0.1644 0.065 Uiso 1 1 calc R . .
C7 C 0.0376(3) 0.6681(5) 0.18573(14) 0.0487(16) Uani 1 1 d . . .
H7 H 0.0752 0.6705 0.1780 0.058 Uiso 1 1 calc R . .
C8 C 0.0159(3) 0.5784(6) 0.20099(14) 0.0554(18) Uani 1 1 d . . .
H8 H 0.0356 0.5104 0.2059 0.067 Uiso 1 1 calc R . .
C9 C -0.0405(3) 0.6111(5) 0.20720(14) 0.0501(17) Uani 1 1 d . . .
H9 H -0.0669 0.5670 0.2172 0.060 Uiso 1 1 calc R . .
C10 C -0.2140(3) 0.6283(6) 0.18127(14) 0.0579(19) Uani 1 1 d . . .
H10 H -0.2141 0.6404 0.1614 0.070 Uiso 1 1 calc R . .
C11 C -0.2490(3) 0.5465(6) 0.19439(17) 0.067(2) Uani 1 1 d . . .
H11 H -0.2759 0.4943 0.1853 0.080 Uiso 1 1 calc R . .
C12 C -0.2355(4) 0.5599(7) 0.22288(17) 0.075(2) Uani 1 1 d . . .
H12 H -0.2518 0.5187 0.2375 0.090 Uiso 1 1 calc R . .
C13 C -0.1621(3) 1.3196(5) 0.16216(14) 0.0532(18) Uani 1 1 d . . .
H13 H -0.1496 1.3601 0.1788 0.064 Uiso 1 1 calc R . .
C14 C -0.2011(3) 1.3606(6) 0.14015(14) 0.0539(18) Uani 1 1 d . . .
H14 H -0.2200 1.4313 0.1390 0.065 Uiso 1 1 calc R . .
C15 C -0.2062(3) 1.2753(6) 0.12042(14) 0.0568(19) Uani 1 1 d . . .
H15 H -0.2293 1.2776 0.1027 0.068 Uiso 1 1 calc R . .
C16 C 0.1137(3) 0.8541(6) 0.13812(14) 0.0536(17) Uani 1 1 d . . .
H16 H 0.1432 0.8663 0.1533 0.064 Uiso 1 1 calc R . .
C17 C 0.1259(3) 0.8193(6) 0.11048(16) 0.0623(19) Uani 1 1 d . . .
H17 H 0.1636 0.8031 0.1038 0.075 Uiso 1 1 calc R . .
C18 C 0.0712(3) 0.8141(6) 0.09553(14) 0.0591(19) Uani 1 1 d . . .
H18 H 0.0640 0.7948 0.0761 0.071 Uiso 1 1 calc R . .
C19 C -0.2516(3) 1.1670(5) 0.04806(13) 0.0468(16) Uani 1 1 d . . .
H19 H -0.2936 1.1770 0.0471 0.056 Uiso 1 1 calc R . .
C20 C -0.2112(3) 1.2499(6) 0.04254(14) 0.0551(18) Uani 1 1 d . . .
H20 H -0.2196 1.3249 0.0373 0.066 Uiso 1 1 calc R . .
C21 C -0.1545(3) 1.1976(5) 0.04645(14) 0.0491(16) Uani 1 1 d . . .
H21 H -0.1173 1.2327 0.0443 0.059 Uiso 1 1 calc R . .
C22 C -0.0038(3) 0.8314(6) 0.02635(12) 0.0438(16) Uani 1 1 d . . .
H22 H 0.0196 0.8939 0.0221 0.053 Uiso 1 1 calc R . .
C23 C 0.0100(3) 0.7198(6) 0.02053(13) 0.0506(17) Uani 1 1 d . . .
H23 H 0.0433 0.6923 0.0116 0.061 Uiso 1 1 calc R . .
C24 C -0.0362(3) 0.6590(6) 0.03077(13) 0.0470(16) Uani 1 1 d . . .
H24 H -0.0394 0.5802 0.0299 0.056 Uiso 1 1 calc R . .
C25 C -0.2502(3) 0.5846(5) 0.08800(14) 0.0508(17) Uani 1 1 d . . .
H25 H -0.2324 0.5129 0.0881 0.061 Uiso 1 1 calc R . .
C26 C -0.3053(3) 0.6091(6) 0.09816(16) 0.060(2) Uani 1 1 d . . .
H26 H -0.3318 0.5591 0.1063 0.072 Uiso 1 1 calc R . .
C27 C -0.3126(3) 0.7238(5) 0.09367(14) 0.0507(17) Uani 1 1 d . . .
H27 H -0.3462 0.7657 0.0984 0.061 Uiso 1 1 calc R . .
C28 C -0.3261(4) 0.9956(6) 0.11565(15) 0.0586(18) Uani 1 1 d . . .
H28 H -0.2959 0.9918 0.1308 0.070 Uiso 1 1 calc R . .
C29 C -0.3890(4) 1.0160(7) 0.11778(19) 0.081(3) Uani 1 1 d . . .
H29 H -0.4080 1.0277 0.1347 0.097 Uiso 1 1 calc R . .
C30 C -0.4156(4) 1.0153(8) 0.0911(2) 0.090(3) Uani 1 1 d . . .
H30 H -0.4567 1.0265 0.0858 0.108 Uiso 1 1 calc R . .
C31 C 0.0004(3) 1.1171(6) 0.04896(14) 0.0547(18) Uani 1 1 d . . .
H31 H 0.0011 1.1100 0.0290 0.066 Uiso 1 1 calc R . .
C32 C 0.0377(3) 1.1880(6) 0.06591(17) 0.071(2) Uani 1 1 d . . .
H32 H 0.0668 1.2382 0.0599 0.085 Uiso 1 1 calc R . .
C33 C 0.0229(3) 1.1687(6) 0.09310(17) 0.063(2) Uani 1 1 d . . .
H33 H 0.0411 1.2022 0.1098 0.076 Uiso 1 1 calc R . .
C34 C -0.0925(3) 0.4747(5) 0.08324(14) 0.0473(16) Uani 1 1 d . . .
H34 H -0.0985 0.4378 0.0655 0.057 Uiso 1 1 calc R . .
C35 C -0.0649(3) 0.4262(6) 0.10784(16) 0.063(2) Uani 1 1 d . . .
H35 H -0.0488 0.3533 0.1099 0.075 Uiso 1 1 calc R . .
C36 C -0.0663(3) 0.5086(6) 0.12874(15) 0.0589(19) Uani 1 1 d . . .
H36 H -0.0515 0.5023 0.1480 0.071 Uiso 1 1 calc R . .
N25 N -0.1321(3) 0.8355(5) 0.27729(13) 0.0547(15) Uani 1 1 d . . .
O7 O -0.1788(3) 0.7859(5) 0.28261(13) 0.0920(18) Uani 1 1 d . . .
O8 O -0.1106(2) 0.9117(4) 0.29318(10) 0.0663(14) Uani 1 1 d . . .
O9 O -0.1058(2) 0.8045(4) 0.25514(10) 0.0705(14) Uani 1 1 d . . .
N26 N -0.1625(3) 0.5373(5) -0.00039(14) 0.0556(15) Uani 1 1 d . . .
O10 O -0.1860(2) 0.5563(4) 0.02268(10) 0.0595(12) Uani 1 1 d . . .
O11 O -0.1737(2) 0.6028(4) -0.02198(10) 0.0664(14) Uani 1 1 d . . .
O12 O -0.1288(3) 0.4554(5) -0.00287(13) 0.0944(19) Uani 1 1 d . . .
O1W O 0.0000 0.9277(5) 0.2500 0.0548(17) Uani 1 2 d SD . .
H1W H -0.0270 0.8830 0.2555 0.066 Uiso 1 1 d RD . .
O2W O -0.1943(2) 0.8313(4) -0.01079(8) 0.0552(12) Uani 1 1 d D . .
H2WA H -0.2285 0.8643 -0.0142 0.066 Uiso 1 1 d RD . .
H2WB H -0.1877 0.7616 -0.0142 0.066 Uiso 1 1 d RD . .
C37 C -0.1512(4) 1.0871(7) -0.02179(17) 0.079(2) Uani 1 1 d . . .
H37A H -0.1564 1.0672 -0.0419 0.119 Uiso 1 1 calc R . .
H37B H -0.1354 1.1630 -0.0198 0.119 Uiso 1 1 calc R . .
H37C H -0.1897 1.0830 -0.0136 0.119 Uiso 1 1 calc R . .
O13 O -0.1093(2) 1.0095(4) -0.00698(10) 0.0654(13) Uani 1 1 d . . .
H13O H -0.1264 0.9452 -0.0055 0.079 Uiso 1 1 d R . .
C38 C -0.3958(7) 0.7587(11) 0.2552(3) 0.062(4) Uani 0.50 1 d PDU . .
C39 C -0.3975(8) 0.6494(11) 0.2431(3) 0.069(4) Uani 0.50 1 d PDU . .
H39A H -0.3817 0.6519 0.2244 0.103 Uiso 0.50 1 calc PR . .
H39B H -0.4387 0.6226 0.2412 0.103 Uiso 0.50 1 calc PR . .
H39C H -0.3731 0.5988 0.2555 0.103 Uiso 0.50 1 calc PR . .
N27 N -0.3999(9) 0.8415(13) 0.2647(4) 0.124(6) Uani 0.50 1 d PDU . .

loop_
_atom_site_aniso_label
_atom_site_aniso_U_11
_atom_site_aniso_U_22
_atom_site_aniso_U_33
_atom_site_aniso_U_23
_atom_site_aniso_U_13
_atom_site_aniso_U_12
Cu1 0.0406(4) 0.0326(4) 0.0401(4) 0.0003(3) 0.0018(3) -0.0014(3)
Cu2 0.0451(4) 0.0324(4) 0.0379(4) 0.0026(3) -0.0050(3) 0.0047(3)
Cu3 0.0439(4) 0.0332(4) 0.0353(4) 0.0005(3) 0.0033(3) -0.0019(3)
Cu4 0.0305(4) 0.0326(4) 0.0414(4) 0.0002(3) 0.0041(3) 0.0014(3)
Cu5 0.0307(4) 0.0349(4) 0.0371(4) -0.0028(3) 0.0002(3) -0.0032(3)
Cu6 0.0316(4) 0.0321(4) 0.0379(4) 0.0050(3) 0.0020(3) 0.0030(3)
S1 0.0317(7) 0.0293(8) 0.0229(6) -0.0018(6) -0.0018(5) 0.0010(6)
O1 0.047(2) 0.026(2) 0.0250(18) -0.0023(16) -0.0029(16) -0.0014(17)
O2 0.0274(19) 0.032(2) 0.0253(18) 0.0010(16) -0.0028(14) -0.0013(16)
O3 0.058(3) 0.031(2) 0.032(2) 0.0046(17) 0.0044(18) -0.0020(19)
O4 0.041(2) 0.037(2) 0.0278(19) -0.0027(17) -0.0012(16) -0.0052(18)
O5 0.036(2) 0.044(2) 0.036(2) -0.0054(18) -0.0067(17) 0.0055(18)
O6 0.039(2) 0.043(2) 0.0236(18) -0.0032(17) 0.0033(16) 0.0006(18)
N1 0.044(3) 0.048(3) 0.038(3) -0.008(2) 0.007(2) 0.005(3)
N2 0.051(3) 0.038(3) 0.040(3) 0.002(2) 0.003(2) 0.004(3)
N3 0.052(3) 0.025(3) 0.046(3) -0.002(2) -0.011(2) -0.003(3)
N4 0.039(3) 0.036(3) 0.046(3) 0.001(2) -0.011(2) -0.004(2)
N5 0.046(3) 0.026(3) 0.042(3) 0.002(2) 0.002(2) 0.002(2)
N6 0.043(3) 0.033(3) 0.041(3) 0.002(2) 0.005(2) -0.002(2)
N7 0.048(3) 0.046(3) 0.043(3) 0.003(3) 0.004(2) -0.004(3)
N8 0.075(4) 0.058(4) 0.046(3) -0.002(3) -0.002(3) -0.019(3)
N9 0.056(3) 0.039(3) 0.038(3) 0.001(2) -0.009(2) 0.008(3)
N10 0.047(3) 0.042(3) 0.047(3) -0.005(3) -0.004(2) 0.011(3)
N11 0.040(3) 0.043(3) 0.035(3) 0.004(2) 0.000(2) -0.005(2)
N12 0.040(3) 0.052(3) 0.039(3) 0.001(2) -0.001(2) 0.009(2)
N13 0.035(3) 0.040(3) 0.040(3) 0.006(2) 0.003(2) 0.005(2)
N14 0.043(3) 0.035(3) 0.042(3) 0.001(2) 0.003(2) -0.003(2)
N15 0.032(3) 0.043(3) 0.032(2) 0.004(2) 0.004(2) -0.003(2)
N16 0.038(3) 0.037(3) 0.040(3) 0.001(2) 0.004(2) 0.000(2)
N17 0.034(3) 0.033(3) 0.046(3) 0.000(2) -0.001(2) 0.000(2)
N18 0.030(3) 0.035(3) 0.044(3) 0.004(2) 0.004(2) -0.002(2)
N19 0.034(3) 0.047(3) 0.052(3) -0.005(3) 0.001(2) -0.001(2)
N20 0.043(3) 0.068(4) 0.064(4) 0.006(3) 0.004(3) 0.000(3)
N21 0.037(3) 0.043(3) 0.040(3) 0.006(2) 0.002(2) -0.007(2)
N22 0.046(3) 0.047(3) 0.034(3) 0.000(2) 0.001(2) -0.006(3)
N23 0.041(3) 0.035(3) 0.040(3) 0.001(2) -0.001(2) 0.006(2)
N24 0.054(3) 0.040(3) 0.047(3) -0.002(3) -0.005(3) 0.001(3)
C1 0.055(5) 0.066(5) 0.066(5) 0.001(4) 0.023(4) 0.001(4)
C2 0.057(5) 0.069(5) 0.069(5) 0.004(4) 0.024(4) 0.017(4)
C3 0.063(5) 0.055(5) 0.052(4) 0.003(3) 0.007(3) 0.020(4)
C4 0.070(5) 0.027(4) 0.067(4) 0.003(3) -0.013(4) -0.010(4)
C5 0.073(5) 0.045(5) 0.072(5) 0.013(4) -0.018(4) -0.024(4)
C6 0.045(4) 0.043(4) 0.074(5) 0.006(4) -0.004(3) -0.011(3)
C7 0.047(4) 0.038(4) 0.060(4) -0.009(3) -0.003(3) 0.002(3)
C8 0.065(5) 0.035(4) 0.064(4) 0.003(3) -0.008(4) 0.009(4)
C9 0.059(4) 0.034(4) 0.057(4) 0.011(3) 0.001(3) 0.007(3)
C10 0.064(5) 0.059(5) 0.050(4) -0.020(4) -0.005(3) -0.006(4)
C11 0.060(5) 0.064(5) 0.077(5) -0.017(4) 0.009(4) -0.042(4)
C12 0.078(6) 0.077(6) 0.071(5) 0.004(4) 0.016(4) -0.032(5)
C13 0.073(5) 0.036(4) 0.049(4) -0.005(3) -0.002(3) 0.007(3)
C14 0.064(5) 0.043(4) 0.052(4) -0.004(3) -0.010(3) 0.023(4)
C15 0.053(4) 0.060(5) 0.054(4) 0.004(4) -0.013(3) 0.021(4)
C16 0.049(4) 0.055(5) 0.055(4) 0.005(3) -0.004(3) -0.008(3)
C17 0.047(4) 0.075(5) 0.067(5) 0.004(4) 0.018(4) 0.007(4)
C18 0.059(5) 0.076(5) 0.042(4) -0.013(4) 0.008(3) 0.010(4)
C19 0.041(4) 0.037(4) 0.061(4) 0.007(3) -0.007(3) 0.009(3)
C20 0.064(5) 0.036(4) 0.064(4) 0.006(3) -0.002(4) -0.005(4)
C21 0.054(4) 0.027(4) 0.067(4) 0.000(3) 0.015(3) -0.009(3)
C22 0.038(3) 0.056(4) 0.039(3) 0.006(3) 0.014(3) -0.003(3)
C23 0.045(4) 0.058(5) 0.052(4) -0.003(3) 0.016(3) 0.014(3)
C24 0.049(4) 0.044(4) 0.049(4) -0.014(3) 0.009(3) 0.011(3)
C25 0.053(4) 0.034(4) 0.067(4) 0.019(3) 0.015(3) -0.001(3)
C26 0.053(4) 0.043(4) 0.087(5) 0.012(4) 0.024(4) -0.013(3)
C27 0.043(4) 0.039(4) 0.072(4) 0.004(3) 0.016(3) -0.003(3)
C28 0.079(5) 0.052(4) 0.046(4) -0.006(3) 0.010(4) -0.004(4)
C29 0.105(7) 0.074(6) 0.071(5) -0.019(5) 0.055(5) -0.001(5)
C30 0.042(5) 0.098(7) 0.134(9) -0.004(6) 0.034(5) 0.009(4)
C31 0.066(5) 0.057(5) 0.042(4) 0.000(3) 0.009(3) -0.020(4)
C32 0.062(5) 0.069(5) 0.080(5) 0.007(4) 0.009(4) -0.031(4)
C33 0.058(5) 0.059(5) 0.070(5) -0.012(4) -0.007(4) -0.020(4)
C34 0.055(4) 0.036(4) 0.052(4) -0.002(3) 0.010(3) 0.005(3)
C35 0.066(5) 0.038(4) 0.083(5) -0.001(4) 0.003(4) 0.012(4)
C36 0.058(4) 0.062(5) 0.054(4) 0.029(4) -0.011(3) 0.006(4)
N25 0.045(3) 0.061(4) 0.056(4) 0.013(3) -0.007(3) -0.006(3)
O7 0.076(4) 0.087(4) 0.115(5) -0.007(4) 0.022(3) -0.037(3)
O8 0.070(3) 0.055(3) 0.071(3) -0.024(3) -0.011(3) -0.008(3)
O9 0.074(4) 0.096(4) 0.041(3) -0.014(3) 0.002(2) -0.003(3)
N26 0.045(3) 0.056(4) 0.065(4) -0.021(3) -0.005(3) -0.005(3)
O10 0.066(3) 0.062(3) 0.051(3) -0.007(2) 0.006(2) -0.006(2)
O11 0.095(4) 0.064(3) 0.040(3) -0.005(2) 0.001(3) -0.006(3)
O12 0.082(4) 0.078(4) 0.122(5) -0.027(4) 0.002(4) 0.029(3)
O1W 0.056(4) 0.072(5) 0.034(3) 0.000 -0.005(3) 0.000
O2W 0.062(3) 0.057(3) 0.044(2) -0.003(2) -0.010(2) -0.009(2)
C37 0.067(5) 0.076(6) 0.092(6) 0.020(5) -0.006(5) 0.004(5)
O13 0.050(3) 0.059(3) 0.087(4) 0.007(3) 0.006(3) -0.003(2)
C38 0.077(8) 0.057(7) 0.048(7) 0.000(6) -0.010(6) -0.013(7)
C39 0.100(9) 0.062(8) 0.044(6) 0.016(6) 0.003(6) -0.002(7)
N27 0.125(10) 0.124(9) 0.119(9) -0.021(8) -0.016(8) 0.019(8)

loop_
_atom_type_symbol
_atom_type_description
_atom_type_scat_dispersion_real
_atom_type_scat_dispersion_imag
_atom_type_scat_source
C C 0.0033 0.0016 'International Tables Vol C Tables 4.2.6.8 and 6.1.1.4'
H H 0.0000 0.0000 'International Tables Vol C Tables 4.2.6.8 and 6.1.1.4'
N N 0.0061 0.0033 'International Tables Vol C Tables 4.2.6.8 and 6.1.1.4'
O O 0.0106 0.0060 'International Tables Vol C Tables 4.2.6.8 and 6.1.1.4'
S S 0.1246 0.1234 'International Tables Vol C Tables 4.2.6.8 and 6.1.1.4'
Cu Cu 0.3201 1.2651 'International Tables Vol C Tables 4.2.6.8 and 6.1.1.4'

loop_
_geom_angle_atom_site_label_1
_geom_angle_atom_site_label_2
_geom_angle_atom_site_label_3
_geom_angle
_geom_angle_site_symmetry_1
_geom_angle_site_symmetry_3
_geom_angle_publ_flag
N6 Cu1 N1 176.3(2) . . ?
N6 Cu1 O1 87.27(17) . . ?
N1 Cu1 O1 89.19(19) . . ?
N6 Cu1 N7 92.7(2) . . ?
N1 Cu1 N7 90.7(2) . . ?
O1 Cu1 N7 175.81(17) . . ?
N6 Cu1 O3 89.21(16) . . ?
N1 Cu1 O3 91.97(16) . . ?
O1 Cu1 O3 92.44(13) . . ?
N7 Cu1 O3 91.75(17) . . ?
N6 Cu1 O9 85.90(18) . . ?
N1 Cu1 O9 93.16(18) . . ?
O1 Cu1 O9 91.29(15) . . ?
N7 Cu1 O9 84.53(18) . . ?
O3 Cu1 O9 173.70(15) . . ?
N6 Cu1 Cu3 60.17(14) . . ?
N1 Cu1 Cu3 116.91(16) . . ?
O1 Cu1 Cu3 34.23(10) . . ?
N7 Cu1 Cu3 148.05(15) . . ?
O3 Cu1 Cu3 72.70(9) . . ?
O9 Cu1 Cu3 108.06(11) . . ?
N6 Cu1 Cu2 117.16(14) . . ?
N1 Cu1 Cu2 59.71(16) . . ?
O1 Cu1 Cu2 33.23(10) . . ?
N7 Cu1 Cu2 148.33(15) . . ?
O3 Cu1 Cu2 79.19(9) . . ?
O9 Cu1 Cu2 106.59(11) . . ?
Cu3 Cu1 Cu2 57.38(2) . . ?
N3 Cu2 N2 168.94(19) . . ?
N3 Cu2 O1 88.62(17) . . ?
N2 Cu2 O1 89.34(18) . . ?
N3 Cu2 N9 94.2(2) . . ?
N2 Cu2 N9 89.6(2) . . ?
O1 Cu2 N9 170.58(17) . . ?
N3 Cu2 O4 84.77(17) . . ?
N2 Cu2 O4 105.47(17) . . ?
O1 Cu2 O4 78.56(13) . . ?
N9 Cu2 O4 92.72(16) . . ?
N3 Cu2 Cu3 62.45(14) . . ?
N2 Cu2 Cu3 120.19(15) . . ?
O1 Cu2 Cu3 36.98(10) . . ?
N9 Cu2 Cu3 138.28(15) . . ?
O4 Cu2 Cu3 53.58(9) . . ?
N3 Cu2 Cu1 120.90(14) . . ?
N2 Cu2 Cu1 59.54(15) . . ?
O1 Cu2 Cu1 33.53(10) . . ?
N9 Cu2 Cu1 140.72(15) . . ?
O4 Cu2 Cu1 75.06(9) . . ?
Cu3 Cu2 Cu1 60.85(2) . . ?
N5 Cu3 N4 164.96(19) . . ?
N5 Cu3 O1 88.20(17) . . ?
N4 Cu3 O1 88.74(18) . . ?
N5 Cu3 N11 92.2(2) . . ?
N4 Cu3 N11 94.9(2) . . ?
O1 Cu3 N11 163.70(17) . . ?
N5 Cu3 O4 113.76(16) . . ?
N4 Cu3 O4 79.24(15) . . ?
O1 Cu3 O4 72.63(13) . . ?
N11 Cu3 O4 92.41(15) . . ?
N5 Cu3 O8 86.95(17) . 2 ?
N4 Cu3 O8 80.18(17) . 2 ?
O1 Cu3 O8 109.28(15) . 2 ?
N11 Cu3 O8 87.01(17) . 2 ?
O4 Cu3 O8 159.29(13) . 2 ?
N5 Cu3 Cu2 121.02(15) . . ?
N4 Cu3 Cu2 61.64(15) . . ?
O1 Cu3 Cu2 36.80(10) . . ?
N11 Cu3 Cu2 133.80(14) . . ?
O4 Cu3 Cu2 46.84(8) . . ?
O8 Cu3 Cu2 122.79(11) 2 . ?
N5 Cu3 Cu1 59.29(15) . . ?
N4 Cu3 Cu1 121.62(15) . . ?
O1 Cu3 Cu1 34.37(10) . . ?
N11 Cu3 Cu1 135.64(14) . . ?
O4 Cu3 Cu1 72.84(8) . . ?
O8 Cu3 Cu1 120.91(11) 2 . ?
Cu2 Cu3 Cu1 61.76(2) . . ?
N18 Cu4 N13 176.3(2) . . ?
N18 Cu4 O2 88.53(17) . . ?
N13 Cu4 O2 87.75(17) . . ?
N18 Cu4 N19 91.0(2) . . ?
N13 Cu4 N19 92.7(2) . . ?
O2 Cu4 N19 176.08(17) . . ?
N18 Cu4 O5 89.95(16) . . ?
N13 Cu4 O5 90.35(16) . . ?
O2 Cu4 O5 95.10(13) . . ?
N19 Cu4 O5 88.79(16) . . ?
N18 Cu4 O11 90.51(17) . 7_465 ?
N13 Cu4 O11 89.68(17) . 7_465 ?
O2 Cu4 O11 92.46(14) . 7_465 ?
N19 Cu4 O11 83.65(18) . 7_465 ?
O5 Cu4 O11 172.44(14) . 7_465 ?
N18 Cu4 Cu5 115.43(14) . . ?
N13 Cu4 Cu5 61.15(14) . . ?
O2 Cu4 Cu5 35.06(9) . . ?
N19 Cu4 Cu5 147.63(14) . . ?
O5 Cu4 Cu5 73.69(9) . . ?
O11 Cu4 Cu5 112.81(11) 7_465 . ?
N18 Cu4 Cu6 58.73(14) . . ?
N13 Cu4 Cu6 117.65(14) . . ?
O2 Cu4 Cu6 32.60(9) . . ?
N19 Cu4 Cu6 148.25(15) . . ?
O5 Cu4 Cu6 82.39(9) . . ?
O11 Cu4 Cu6 104.26(11) 7_465 . ?
Cu5 Cu4 Cu6 57.38(2) . . ?
N14 Cu5 N15 165.09(19) . . ?
N14 Cu5 O2 89.20(17) . . ?
N15 Cu5 O2 88.64(17) . . ?
N14 Cu5 N21 90.4(2) . . ?
N15 Cu5 N21 94.8(2) . . ?
O2 Cu5 N21 167.96(16) . . ?
N14 Cu5 O6 111.14(16) . . ?
N15 Cu5 O6 82.56(15) . . ?
O2 Cu5 O6 75.60(12) . . ?
N21 Cu5 O6 93.36(15) . . ?
N14 Cu5 Cu6 122.01(15) . . ?
N15 Cu5 Cu6 61.55(13) . . ?
O2 Cu5 Cu6 36.89(9) . . ?
N21 Cu5 Cu6 137.06(14) . . ?
O6 Cu5 Cu6 51.05(8) . . ?
N14 Cu5 Cu4 59.44(14) . . ?
N15 Cu5 Cu4 122.31(14) . . ?
O2 Cu5 Cu4 35.08(10) . . ?
N21 Cu5 Cu4 137.43(14) . . ?
O6 Cu5 Cu4 73.64(8) . . ?
Cu6 Cu5 Cu4 62.59(2) . . ?
N17 Cu6 N16 170.76(19) . . ?
N17 Cu6 O2 88.70(17) . . ?
N16 Cu6 O2 88.77(17) . . ?
N17 Cu6 N23 91.5(2) . . ?
N16 Cu6 N23 93.4(2) . . ?
O2 Cu6 N23 164.02(17) . . ?
N17 Cu6 O6 102.74(16) . . ?
N16 Cu6 O6 85.22(16) . . ?
O2 Cu6 O6 75.51(12) . . ?
N23 Cu6 O6 88.88(16) . . ?
N17 Cu6 O10 84.39(17) . . ?
N16 Cu6 O10 87.69(17) . . ?
O2 Cu6 O10 105.06(14) . . ?
N23 Cu6 O10 90.85(17) . . ?
O6 Cu6 O10 172.88(14) . . ?
N17 Cu6 Cu5 118.70(14) . . ?
N16 Cu6 Cu5 62.82(14) . . ?
O2 Cu6 Cu5 37.15(9) . . ?
N23 Cu6 Cu5 132.10(14) . . ?
O6 Cu6 Cu5 50.71(8) . . ?
O10 Cu6 Cu5 125.89(10) . . ?
N17 Cu6 Cu4 59.14(14) . . ?
N16 Cu6 Cu4 120.30(14) . . ?
O2 Cu6 Cu4 32.84(10) . . ?
N23 Cu6 Cu4 138.42(14) . . ?
O6 Cu6 Cu4 72.00(8) . . ?
O10 Cu6 Cu4 112.44(11) . . ?
Cu5 Cu6 Cu4 60.02(2) . . ?
O5 S1 O3 112.4(2) . . ?
O5 S1 O6 110.7(2) . . ?
O3 S1 O6 108.7(2) . . ?
O5 S1 O4 108.3(2) . . ?
O3 S1 O4 109.5(2) . . ?
O6 S1 O4 107.1(2) . . ?
Cu2 O1 Cu3 106.22(16) . . ?
Cu2 O1 Cu1 113.24(17) . . ?
Cu3 O1 Cu1 111.40(16) . . ?
Cu2 O1 H1O 108.6 . . ?
Cu3 O1 H1O 108.6 . . ?
Cu1 O1 H1O 108.6 . . ?
Cu6 O2 Cu5 105.96(15) . . ?
Cu6 O2 Cu4 114.56(16) . . ?
Cu5 O2 Cu4 109.85(16) . . ?
Cu6 O2 H2O 108.8 . . ?
Cu5 O2 H2O 108.8 . . ?
Cu4 O2 H2O 108.8 . . ?
S1 O3 Cu1 127.0(2) . . ?
S1 O4 Cu2 124.6(2) . . ?
S1 O4 Cu3 117.2(2) . . ?
Cu2 O4 Cu3 79.57(10) . . ?
S1 O5 Cu4 126.2(2) . . ?
S1 O6 Cu5 118.6(2) . . ?
S1 O6 Cu6 124.9(2) . . ?
Cu5 O6 Cu6 78.24(10) . . ?
C1 N1 N2 107.3(5) . . ?
C1 N1 Cu1 132.3(5) . . ?
N2 N1 Cu1 120.3(4) . . ?
C3 N2 N1 106.6(5) . . ?
C3 N2 Cu2 132.8(5) . . ?
N1 N2 Cu2 120.5(4) . . ?
C4 N3 N4 108.3(6) . . ?
C4 N3 Cu2 134.2(5) . . ?
N4 N3 Cu2 117.4(4) . . ?
C6 N4 N3 108.6(5) . . ?
C6 N4 Cu3 133.0(5) . . ?
N3 N4 Cu3 118.3(4) . . ?
C7 N5 N6 108.4(5) . . ?
C7 N5 Cu3 129.8(4) . . ?
N6 N5 Cu3 120.5(4) . . ?
C9 N6 N5 106.8(5) . . ?
C9 N6 Cu1 134.2(4) . . ?
N5 N6 Cu1 119.0(4) . . ?
C10 N7 N8 105.4(5) . . ?
C10 N7 Cu1 129.8(5) . . ?
N8 N7 Cu1 124.7(4) . . ?
C12 N8 N7 111.9(6) . . ?
C12 N8 H8N 124.1 . . ?
N7 N8 H8N 124.1 . . ?
C13 N9 N10 105.0(5) . . ?
C13 N9 Cu2 136.0(4) . . ?
N10 N9 Cu2 117.7(4) . . ?
C15 N10 N9 110.2(5) . . ?
C15 N10 H10N 124.9 . . ?
N9 N10 H10N 124.9 . . ?
C16 N11 N12 104.5(5) . . ?
C16 N11 Cu3 132.7(4) . . ?
N12 N11 Cu3 122.7(4) . . ?
C18 N12 N11 111.6(5) . . ?
C18 N12 H12N 124.2 . . ?
N11 N12 H12N 124.2 . . ?
C19 N13 N14 107.3(5) . . ?
C19 N13 Cu4 136.5(4) . . ?
N14 N13 Cu4 116.0(3) . . ?
C21 N14 N13 107.9(5) . . ?
C21 N14 Cu5 129.3(4) . . ?
N13 N14 Cu5 120.2(4) . . ?
C22 N15 N16 108.0(5) . . ?
C22 N15 Cu5 134.0(4) . . ?
N16 N15 Cu5 117.9(3) . . ?
C24 N16 N15 106.8(5) . . ?
C24 N16 Cu6 135.7(4) . . ?
N15 N16 Cu6 117.4(3) . . ?
C25 N17 N18 107.8(5) . . ?
C25 N17 Cu6 130.7(4) . . ?
N18 N17 Cu6 121.4(4) . . ?
C27 N18 N17 107.5(5) . . ?
C27 N18 Cu4 131.9(4) . . ?
N17 N18 Cu4 120.6(4) . . ?
N20 N19 C28 106.9(5) . . ?
N20 N19 Cu4 123.5(4) . . ?
C28 N19 Cu4 128.2(5) . . ?
C30 N20 N19 112.4(7) . . ?
C30 N20 H20N 123.8 . . ?
N19 N20 H20N 123.8 . . ?
C31 N21 N22 105.8(5) . . ?
C31 N21 Cu5 129.5(4) . . ?
N22 N21 Cu5 124.3(4) . . ?
C33 N22 N21 110.3(5) . . ?
C33 N22 H22N 124.9 . . ?
N21 N22 H22N 124.9 . . ?
C34 N23 N24 104.5(5) . . ?
C34 N23 Cu6 134.8(4) . . ?
N24 N23 Cu6 120.7(4) . . ?
C36 N24 N23 112.1(5) . . ?
C36 N24 H24N 123.9 . . ?
N23 N24 H24N 123.9 . . ?
N1 C1 C2 111.0(7) . . ?
N1 C1 H1 124.5 . . ?
C2 C1 H1 124.5 . . ?
C3 C2 C1 103.3(7) . . ?
C3 C2 H2 128.4 . . ?
C1 C2 H2 128.4 . . ?
C2 C3 N2 111.8(6) . . ?
C2 C3 H3 124.1 . . ?
N2 C3 H3 124.1 . . ?
N3 C4 C5 109.7(6) . . ?
N3 C4 H4 125.2 . . ?
C5 C4 H4 125.2 . . ?
C4 C5 C6 104.3(6) . . ?
C4 C5 H5 127.8 . . ?
C6 C5 H5 127.8 . . ?
N4 C6 C5 109.0(6) . . ?
N4 C6 H6 125.5 . . ?
C5 C6 H6 125.5 . . ?
N5 C7 C8 109.4(6) . . ?
N5 C7 H7 125.3 . . ?
C8 C7 H7 125.3 . . ?
C9 C8 C7 104.7(6) . . ?
C9 C8 H8 127.7 . . ?
C7 C8 H8 127.7 . . ?
N6 C9 C8 110.6(6) . . ?
N6 C9 H9 124.7 . . ?
C8 C9 H9 124.7 . . ?
N7 C10 C11 109.8(6) . . ?
N7 C10 H10 125.1 . . ?
C11 C10 H10 125.1 . . ?
C12 C11 C10 105.0(6) . . ?
C12 C11 H11 127.5 . . ?
C10 C11 H11 127.5 . . ?
N8 C12 C11 107.9(7) . . ?
N8 C12 H12 126.0 . . ?
C11 C12 H12 126.0 . . ?
N9 C13 C14 111.2(6) . . ?
N9 C13 H13 124.4 . . ?
C14 C13 H13 124.4 . . ?
C15 C14 C13 104.8(6) . . ?
C15 C14 H14 127.6 . . ?
C13 C14 H14 127.6 . . ?
N10 C15 C14 108.8(6) . . ?
N10 C15 H15 125.6 . . ?
C14 C15 H15 125.6 . . ?
N11 C16 C17 110.8(6) . . ?
N11 C16 H16 124.6 . . ?
C17 C16 H16 124.6 . . ?
C18 C17 C16 104.8(6) . . ?
C18 C17 H17 127.6 . . ?
C16 C17 H17 127.6 . . ?
N12 C18 C17 108.2(6) . . ?
N12 C18 H18 125.9 . . ?
C17 C18 H18 125.9 . . ?
N13 C19 C20 111.1(6) . . ?
N13 C19 H19 124.5 . . ?
C20 C19 H19 124.5 . . ?
C19 C20 C21 104.7(6) . . ?
C19 C20 H20 127.6 . . ?
C21 C20 H20 127.6 . . ?
N14 C21 C20 108.9(6) . . ?
N14 C21 H21 125.5 . . ?
C20 C21 H21 125.5 . . ?
N15 C22 C23 109.6(6) . . ?
N15 C22 H22 125.2 . . ?
C23 C22 H22 125.2 . . ?
C24 C23 C22 104.4(5) . . ?
C24 C23 H23 127.8 . . ?
C22 C23 H23 127.8 . . ?
N16 C24 C23 111.1(6) . . ?
N16 C24 H24 124.5 . . ?
C23 C24 H24 124.5 . . ?
N17 C25 C26 109.8(6) . . ?
N17 C25 H25 125.1 . . ?
C26 C25 H25 125.1 . . ?
C25 C26 C27 104.6(6) . . ?
C25 C26 H26 127.7 . . ?
C27 C26 H26 127.7 . . ?
N18 C27 C26 110.3(6) . . ?
N18 C27 H27 124.8 . . ?
C26 C27 H27 124.8 . . ?
N19 C28 C29 106.3(6) . . ?
N19 C28 H28 126.9 . . ?
C29 C28 H28 126.9 . . ?
C30 C29 C28 107.1(7) . . ?
C30 C29 H29 126.4 . . ?
C28 C29 H29 126.4 . . ?
N20 C30 C29 107.4(7) . . ?
N20 C30 H30 126.3 . . ?
C29 C30 H30 126.3 . . ?
N21 C31 C32 111.1(6) . . ?
N21 C31 H31 124.5 . . ?
C32 C31 H31 124.5 . . ?
C33 C32 C31 104.7(6) . . ?
C33 C32 H32 127.6 . . ?
C31 C32 H32 127.6 . . ?
N22 C33 C32 108.1(6) . . ?
N22 C33 H33 126.0 . . ?
C32 C33 H33 126.0 . . ?
N23 C34 C35 111.5(6) . . ?
N23 C34 H34 124.3 . . ?
C35 C34 H34 124.3 . . ?
C34 C35 C36 105.0(6) . . ?
C34 C35 H35 127.5 . . ?
C36 C35 H35 127.5 . . ?
N24 C36 C35 106.9(6) . . ?
N24 C36 H36 126.6 . . ?
C35 C36 H36 126.6 . . ?
O7 N25 O8 121.0(6) . . ?
O7 N25 O9 118.2(6) . . ?
O8 N25 O9 120.8(6) . . ?
N25 O9 Cu1 139.1(4) . . ?
O12 N26 O10 121.3(7) . . ?
O12 N26 O11 118.9(6) . . ?
O10 N26 O11 119.9(6) . . ?
N26 O10 Cu6 126.3(4) . . ?
H2WA O2W H2WB 124.7 . . ?
O13 C37 H37A 109.5 . . ?
O13 C37 H37B 109.5 . . ?
H37A C37 H37B 109.5 . . ?
O13 C37 H37C 109.5 . . ?
H37A C37 H37C 109.5 . . ?
H37B C37 H37C 109.5 . . ?
C37 O13 H13O 109.5 . . ?
N27 C38 C39 174(2) . . ?
C38 C39 H39A 109.5 . . ?
C38 C39 H39B 109.5 . . ?
H39A C39 H39B 109.5 . . ?
C38 C39 H39C 109.5 . . ?
H39A C39 H39C 109.5 . . ?
H39B C39 H39C 109.5 . . ?

loop_
_geom_bond_atom_site_label_1
_geom_bond_atom_site_label_2
_geom_bond_distance
_geom_bond_site_symmetry_2
_geom_bond_publ_flag
Cu1 N6 1.942(5) . ?
Cu1 N1 1.957(5) . ?
Cu1 O1 2.007(4) . ?
Cu1 N7 2.013(5) . ?
Cu1 O3 2.459(4) . ?
Cu1 O9 2.682(5) . ?
Cu1 Cu3 3.3096(11) . ?
Cu1 Cu2 3.3385(10) . ?
Cu2 N3 1.956(5) . ?
Cu2 N2 1.961(5) . ?
Cu2 O1 1.991(3) . ?
Cu2 N9 2.007(5) . ?
Cu2 O4 2.367(3) . ?
Cu2 Cu3 3.1917(10) . ?
Cu3 N5 1.951(5) . ?
Cu3 N4 1.969(5) . ?
Cu3 O1 1.999(4) . ?
Cu3 N11 2.002(5) . ?
Cu3 O4 2.612(4) . ?
Cu3 O8 2.718(5) 2 ?
Cu4 N18 1.950(5) . ?
Cu4 N13 1.952(5) . ?
Cu4 O2 2.000(3) . ?
Cu4 N19 2.025(5) . ?
Cu4 O5 2.437(3) . ?
Cu4 O11 2.703(5) 7_465 ?
Cu4 Cu5 3.2722(10) . ?
Cu4 Cu6 3.3535(10) . ?
Cu5 N14 1.949(5) . ?
Cu5 N15 1.963(5) . ?
Cu5 O2 1.999(3) . ?
Cu5 N21 2.001(5) . ?
Cu5 O6 2.515(3) . ?
Cu5 Cu6 3.1818(10) . ?
Cu6 N17 1.926(5) . ?
Cu6 N16 1.931(5) . ?
Cu6 O2 1.986(3) . ?
Cu6 N23 2.009(5) . ?
Cu6 O6 2.528(4) . ?
Cu6 O10 2.660(4) . ?
S1 O5 1.456(4) . ?
S1 O3 1.463(4) . ?
S1 O6 1.480(3) . ?
S1 O4 1.491(4) . ?
O1 H1O 0.8502 . ?
O2 H2O 0.8502 . ?
N1 C1 1.319(8) . ?
N1 N2 1.357(6) . ?
N2 C3 1.341(8) . ?
N3 C4 1.327(7) . ?
N3 N4 1.354(7) . ?
N4 C6 1.335(7) . ?
N5 C7 1.326(7) . ?
N5 N6 1.356(6) . ?
N6 C9 1.338(7) . ?
N7 C10 1.326(7) . ?
N7 N8 1.330(7) . ?
N8 C12 1.325(8) . ?
N8 H8N 0.8600 . ?
N9 C13 1.337(7) . ?
N9 N10 1.353(6) . ?
N10 C15 1.327(7) . ?
N10 H10N 0.8600 . ?
N11 C16 1.324(8) . ?
N11 N12 1.349(6) . ?
N12 C18 1.318(7) . ?
N12 H12N 0.8600 . ?
N13 C19 1.333(7) . ?
N13 N14 1.368(6) . ?
N14 C21 1.346(7) . ?
N15 C22 1.332(7) . ?
N15 N16 1.368(6) . ?
N16 C24 1.330(7) . ?
N17 C25 1.350(7) . ?
N17 N18 1.355(6) . ?
N18 C27 1.339(7) . ?
N19 N20 1.324(6) . ?
N19 C28 1.334(8) . ?
N20 C30 1.304(9) . ?
N20 H20N 0.8600 . ?
N21 C31 1.305(7) . ?
N21 N22 1.338(6) . ?
N22 C33 1.326(8) . ?
N22 H22N 0.8600 . ?
N23 C34 1.328(7) . ?
N23 N24 1.345(6) . ?
N24 C36 1.327(7) . ?
N24 H24N 0.8600 . ?
C1 C2 1.381(9) . ?
C1 H1 0.9300 . ?
C2 C3 1.339(9) . ?
C2 H2 0.9300 . ?
C3 H3 0.9300 . ?
C4 C5 1.389(10) . ?
C4 H4 0.9300 . ?
C5 C6 1.392(9) . ?
C5 H5 0.9300 . ?
C6 H6 0.9300 . ?
C7 C8 1.378(9) . ?
C7 H7 0.9300 . ?
C8 C9 1.354(9) . ?
C8 H8 0.9300 . ?
C9 H9 0.9300 . ?
C10 C11 1.404(9) . ?
C10 H10 0.9300 . ?
C11 C12 1.340(10) . ?
C11 H11 0.9300 . ?
C12 H12 0.9300 . ?
C13 C14 1.368(8) . ?
C13 H13 0.9300 . ?
C14 C15 1.356(8) . ?
C14 H14 0.9300 . ?
C15 H15 0.9300 . ?
C16 C17 1.392(9) . ?
C16 H16 0.9300 . ?
C17 C18 1.343(9) . ?
C17 H17 0.9300 . ?
C18 H18 0.9300 . ?
C19 C20 1.358(8) . ?
C19 H19 0.9300 . ?
C20 C21 1.392(9) . ?
C20 H20 0.9300 . ?
C21 H21 0.9300 . ?
C22 C23 1.379(8) . ?
C22 H22 0.9300 . ?
C23 C24 1.360(8) . ?
C23 H23 0.9300 . ?
C24 H24 0.9300 . ?
C25 C26 1.368(9) . ?
C25 H25 0.9300 . ?
C26 C27 1.374(9) . ?
C26 H26 0.9300 . ?
C27 H27 0.9300 . ?
C28 C29 1.419(11) . ?
C28 H28 0.9300 . ?
C29 C30 1.326(11) . ?
C29 H29 0.9300 . ?
C30 H30 0.9300 . ?
C31 C32 1.373(9) . ?
C31 H31 0.9300 . ?
C32 C33 1.346(10) . ?
C32 H32 0.9300 . ?
C33 H33 0.9300 . ?
C34 C35 1.373(9) . ?
C34 H34 0.9300 . ?
C35 C36 1.373(9) . ?
C35 H35 0.9300 . ?
C36 H36 0.9300 . ?
N25 O7 1.225(7) . ?
N25 O8 1.231(6) . ?
N25 O9 1.273(7) . ?
N26 O12 1.227(7) . ?
N26 O10 1.247(7) . ?
N26 O11 1.272(7) . ?
O1W H1W 0.8500 . ?
O2W H2WA 0.8507 . ?
O2W H2WB 0.8500 . ?
C37 O13 1.432(8) . ?
C37 H37A 0.9600 . ?
C37 H37B 0.9600 . ?
C37 H37C 0.9600 . ?
O13 H13O 0.8500 . ?
C38 N27 1.075(9) . ?
C38 C39 1.402(9) . ?
C39 H39A 0.9600 . ?
C39 H39B 0.9600 . ?
C39 H39C 0.9600 . ?

loop_
_geom_hbond_atom_site_label_D
_geom_hbond_atom_site_label_H
_geom_hbond_atom_site_label_A
_geom_hbond_distance_DH
_geom_hbond_distance_HA
_geom_hbond_distance_DA
_geom_hbond_angle_DHA
_geom_hbond_site_symmetry_A
O1 H1O O1W 0.85 1.98 2.771(3) 154.5 .
O2 H2O O2W 0.85 1.91 2.740(5) 165.2 .
N8 H8N O9 0.86 2.34 2.970(7) 130.5 .
N8 H8N O7 0.86 2.32 3.096(8) 150.9 .
N10 H10N O5 0.86 2.07 2.878(6) 156.1 .
N12 H12N O6 0.86 2.00 2.856(6) 177.0 .
N20 H20N O11 0.86 2.30 2.924(7) 129.3 7_465
N20 H20N O12 0.86 2.52 3.330(8) 157.7 7_465
N22 H22N O4 0.86 2.07 2.917(6) 168.7 .
N24 H24N O3 0.86 2.09 2.932(6) 166.3 .
N24 H24N O6 0.86 2.53 3.058(6) 120.6 .
O1W H1W O9 0.85 1.96 2.773(6) 158.3 .
O2W H2WA O10 0.85 2.11 2.962(7) 179.1 7_465
O2W H2WB O11 0.85 1.93 2.782(6) 179.3 .
O13 H13O O2W 0.85 2.01 2.809(6) 156.0 .
